data_7156037
loop_
_publ_author_name
'Miliutina, Mariia'
'Janke, Julia'
'Hassan, Sidra'
'Zaib, Sumera'
'Iqbal, Jamshed'
'Lecka, Joanna'
'S\'evigny, Jean'
'Villinger, Alexander'
'Friedrich, Aleksej'
'Lochbrunner, Stefan'
'Langer, Peter'

_publ_section_title
;
 A domino reaction of 3-chlorochromones with aminoheterocycles. Synthesis
 of pyrazolopyridines and benzofuropyridines and their optical and
 ecto-5'-nucleotidase inhibitory effects.
;
_journal_issue 5
_journal_name_full 'Organic &amp; biomolecular chemistry'
_journal_page_first 717
_journal_page_last 732
_journal_paper_doi 10.1039/c7ob02729j
_journal_volume 16
_journal_year 2018
_chemical_formula_moiety 'C14 H10 Cl N3 O3, C2 H6 O S'
_chemical_formula_sum 'C16 H16 Cl N3 O4 S'
_chemical_formula_weight 381.83
_chemical_name_systematic
6-Chloro-7-(2-hydroxy-5-methylphenyl)pyrido[2,3-<i>d</i>]pyrimidine-2,4(1<i>H</i>,3<i>H</i>)-dione
_space_group_crystal_system triclinic
_space_group_IT_number 2
_space_group_name_Hall '-P 1'
_space_group_name_H-M_alt 'P -1'
_symmetry_space_group_name_Hall '-P 1'
_symmetry_space_group_name_H-M 'P -1'
_atom_sites_solution_hydrogens mixed
_audit_creation_method SHELXL-2013
_audit_update_record
;
2017-06-02 deposited with the CCDC.
2017-12-22 downloaded from the CCDC.
;
_cell_angle_alpha 78.2630(10)
_cell_angle_beta 86.7750(10)
_cell_angle_gamma 76.9220(10)
_cell_formula_units_Z 2
_cell_length_a 7.2883(2)
_cell_length_b 7.8141(2)
_cell_length_c 15.5616(3)
_cell_measurement_reflns_used 9901
_cell_measurement_temperature 173(2)
_cell_measurement_theta_max 32.07
_cell_measurement_theta_min 2.73
_cell_volume 845.17(4)
_computing_cell_refinement 'Bruker Apex V7.51A'
_computing_data_collection 'Bruker Apex V7.51A'
_computing_data_reduction 'Bruker SAINT'
_computing_molecular_graphics 'ORTEP-3v2.01 (Farrugia, 1997)'
_computing_publication_material SHELXL-2013
_computing_structure_refinement 'SHELXL-2013 (Sheldrick, 2013)'
_computing_structure_solution 'SHELXS-2013 (Sheldrick, 2013)'
_diffrn_ambient_temperature 173(2)
_diffrn_measured_fraction_theta_full 0.998
_diffrn_measured_fraction_theta_max 0.990
_diffrn_measurement_device_type 'Bruker-Nonius Apex X8-CCD-diffractometer'
_diffrn_measurement_method 'phi and omega scans'
_diffrn_radiation_monochromator graphite
_diffrn_radiation_source 'sealed tube'
_diffrn_radiation_type MoK\a
_diffrn_radiation_wavelength 0.71073
_diffrn_reflns_av_R_equivalents 0.0233
_diffrn_reflns_av_unetI/netI 0.0302
_diffrn_reflns_Laue_measured_fraction_full 0.998
_diffrn_reflns_Laue_measured_fraction_max 0.990
_diffrn_reflns_limit_h_max 11
_diffrn_reflns_limit_h_min -10
_diffrn_reflns_limit_k_max 11
_diffrn_reflns_limit_k_min -11
_diffrn_reflns_limit_l_max 23
_diffrn_reflns_limit_l_min -23
_diffrn_reflns_number 27106
_diffrn_reflns_point_group_measured_fraction_full 0.998
_diffrn_reflns_point_group_measured_fraction_max 0.990
_diffrn_reflns_theta_full 25.242
_diffrn_reflns_theta_max 32.500
_diffrn_reflns_theta_min 2.674
_exptl_absorpt_coefficient_mu 0.377
_exptl_absorpt_correction_T_max 0.7464
_exptl_absorpt_correction_T_min 0.6974
_exptl_absorpt_correction_type multi-scan
_exptl_absorpt_process_details '(SADABS; Sheldrick, 2004)'
_exptl_crystal_colour colourless
_exptl_crystal_density_diffrn 1.500
_exptl_crystal_description block
_exptl_crystal_F_000 396
_exptl_crystal_size_max 0.290
_exptl_crystal_size_mid 0.230
_exptl_crystal_size_min 0.060
_refine_diff_density_max 0.531
_refine_diff_density_min -0.351
_refine_diff_density_rms 0.066
_refine_ls_extinction_method none
_refine_ls_goodness_of_fit_ref 1.039
_refine_ls_hydrogen_treatment mixed
_refine_ls_matrix_type full
_refine_ls_number_parameters 241
_refine_ls_number_reflns 6050
_refine_ls_number_restraints 0
_refine_ls_restrained_S_all 1.039
_refine_ls_R_factor_all 0.0550
_refine_ls_R_factor_gt 0.0390
_refine_ls_shift/su_max 0.000
_refine_ls_shift/su_mean 0.000
_refine_ls_structure_factor_coef Fsqd
_refine_ls_weighting_details 'w=1/[\s^2^(Fo^2^)+(0.0489P)^2^+0.3361P] where P=(Fo^2^+2Fc^2^)/3'
_refine_ls_weighting_scheme calc
_refine_ls_wR_factor_gt 0.0941
_refine_ls_wR_factor_ref 0.1038
_reflns_Friedel_coverage 0.000
_reflns_number_gt 4834
_reflns_number_total 6050
_reflns_threshold_expression 'I > 2\s(I)'
_cod_data_source_file c7ob02729j2.cif
_cod_data_source_block is_mm258
_cod_depositor_comments 'Adding full bibliography for 7156036--7156039.cif.'
_cod_database_code 7156037
_shelx_space_group_comment
;
The symmetry employed for this shelxl refinement is uniquely defined
by the following loop, which should always be used as a source of
symmetry information in preference to the above space-group names.
They are only intended as comments.
;
_shelx_estimated_absorpt_t_min 0.899
_shelx_estimated_absorpt_t_max 0.978
_shelxl_version_number 2013-4

loop_
_space_group_symop_operation_xyz
'x, y, z'
'-x, -y, -z'

loop_
_atom_site_label
_atom_site_type_symbol
_atom_site_fract_x
_atom_site_fract_y
_atom_site_fract_z
_atom_site_U_iso_or_equiv
_atom_site_adp_type
_atom_site_occupancy
_atom_site_site_symmetry_order
_atom_site_calc_flag
_atom_site_refinement_flags_posn
_atom_site_refinement_flags_adp
Cl1 Cl 0.92817(6) -0.01270(4) 0.14860(2) 0.02746(9) Uani 1 1 d . .
N1 N 0.77259(16) 0.51768(13) 0.12679(6) 0.0165(2) Uani 1 1 d . .
N2 N 0.66328(18) 0.74921(14) 0.01010(7) 0.0194(2) Uani 1 1 d . .
N3 N 0.62200(17) 0.69770(14) -0.12944(7) 0.0179(2) Uani 1 1 d . .
O1 O 0.53575(17) 0.97803(12) -0.10059(6) 0.0274(2) Uani 1 1 d . .
O2 O 0.69305(15) 0.41848(12) -0.16060(6) 0.0228(2) Uani 1 1 d . .
O3 O 0.60494(15) 0.15303(13) 0.28221(6) 0.02128(19) Uani 1 1 d . .
C1 C 0.82848(18) 0.34174(15) 0.16014(7) 0.0155(2) Uani 1 1 d . .
C2 C 0.84899(19) 0.21312(16) 0.10653(8) 0.0173(2) Uani 1 1 d . .
C3 C 0.80829(19) 0.26641(16) 0.01817(8) 0.0176(2) Uani 1 1 d . .
H3A H 0.8235 0.1810 -0.0187 0.021 Uiso 1 1 calc R U
C4 C 0.74456(18) 0.44829(15) -0.01540(7) 0.0153(2) Uani 1 1 d . .
C5 C 0.72995(18) 0.56777(15) 0.04145(7) 0.0150(2) Uani 1 1 d . .
C6 C 0.68712(18) 0.51416(16) -0.10709(8) 0.0161(2) Uani 1 1 d . .
C7 C 0.6029(2) 0.81860(16) -0.07419(8) 0.0185(2) Uani 1 1 d . .
C8 C 0.86669(18) 0.29289(15) 0.25608(7) 0.0154(2) Uani 1 1 d . .
C9 C 1.01220(18) 0.34937(16) 0.28931(8) 0.0173(2) Uani 1 1 d . .
H9 H 1.0857 0.4169 0.2498 0.021 Uiso 1 1 calc R U
C10 C 1.05272(19) 0.30984(16) 0.37836(8) 0.0183(2) Uani 1 1 d . .
C11 C 0.9375(2) 0.21585(17) 0.43476(8) 0.0202(2) Uani 1 1 d . .
H11 H 0.9615 0.1880 0.4960 0.024 Uiso 1 1 calc R U
C12 C 0.7887(2) 0.16180(17) 0.40413(8) 0.0196(2) Uani 1 1 d . .
H12 H 0.7116 0.0993 0.4441 0.024 Uiso 1 1 calc R U
C13 C 0.75297(18) 0.19978(15) 0.31405(8) 0.0159(2) Uani 1 1 d . .
C14 C 1.2146(2) 0.3648(2) 0.41345(10) 0.0275(3) Uani 1 1 d . .
H14A H 1.2974 0.4018 0.3648 0.041 Uiso 1 1 calc R U
H14B H 1.2859 0.2634 0.4550 0.041 Uiso 1 1 calc R U
H14C H 1.1657 0.4650 0.4434 0.041 Uiso 1 1 calc R U
H1 H 0.568(3) 0.741(2) -0.1810(12) 0.027(4) Uiso 1 1 d . .
H2 H 0.632(3) 0.823(3) 0.0487(13) 0.034(5) Uiso 1 1 d . .
H3 H 0.560(3) 0.086(3) 0.3201(14) 0.039(5) Uiso 1 1 d . .
S1 S 0.42676(5) 0.76669(4) 0.38246(2) 0.02141(8) Uani 1 1 d . .
O4 O 0.47966(17) 0.92930(14) 0.40401(6) 0.0282(2) Uani 1 1 d . .
C15 C 0.2408(2) 0.8527(2) 0.30541(11) 0.0310(3) Uani 1 1 d . .
H15A H 0.1325 0.9218 0.3329 0.047 Uiso 1 1 calc R U
H15B H 0.2038 0.7531 0.2866 0.047 Uiso 1 1 calc R U
H15C H 0.2837 0.9304 0.2543 0.047 Uiso 1 1 calc R U
C16 C 0.6025(3) 0.6825(3) 0.30847(14) 0.0444(4) Uani 1 1 d . .
H16A H 0.6214 0.7807 0.2610 0.067 Uiso 1 1 calc R U
H16B H 0.5620 0.5914 0.2837 0.067 Uiso 1 1 calc R U
H16C H 0.7209 0.6287 0.3399 0.067 Uiso 1 1 calc R U

loop_
_atom_site_aniso_label
_atom_site_aniso_U_11
_atom_site_aniso_U_22
_atom_site_aniso_U_33
_atom_site_aniso_U_23
_atom_site_aniso_U_13
_atom_site_aniso_U_12
Cl1 0.0427(2) 0.01440(13) 0.01907(14) -0.00225(10) -0.00246(13) 0.00603(12)
N1 0.0221(5) 0.0146(4) 0.0123(4) -0.0020(3) 0.0003(4) -0.0037(4)
N2 0.0326(6) 0.0129(4) 0.0119(4) -0.0022(3) -0.0014(4) -0.0035(4)
N3 0.0255(6) 0.0156(4) 0.0111(4) -0.0016(3) -0.0007(4) -0.0024(4)
O1 0.0462(7) 0.0148(4) 0.0168(4) 0.0000(3) -0.0014(4) -0.0001(4)
O2 0.0353(6) 0.0199(4) 0.0147(4) -0.0059(3) 0.0000(4) -0.0068(4)
O3 0.0251(5) 0.0242(4) 0.0155(4) 0.0005(3) -0.0031(4) -0.0105(4)
C1 0.0175(6) 0.0153(5) 0.0128(5) -0.0020(4) 0.0013(4) -0.0028(4)
C2 0.0216(6) 0.0131(5) 0.0145(5) -0.0017(4) 0.0018(4) 0.0004(4)
C3 0.0223(6) 0.0160(5) 0.0134(5) -0.0045(4) 0.0028(4) -0.0013(4)
C4 0.0190(6) 0.0152(5) 0.0109(4) -0.0021(4) 0.0016(4) -0.0029(4)
C5 0.0188(6) 0.0134(5) 0.0121(5) -0.0014(4) 0.0010(4) -0.0036(4)
C6 0.0193(6) 0.0166(5) 0.0126(5) -0.0027(4) 0.0029(4) -0.0054(4)
C7 0.0266(7) 0.0152(5) 0.0130(5) -0.0019(4) 0.0010(4) -0.0041(5)
C8 0.0201(6) 0.0135(5) 0.0109(4) -0.0016(4) 0.0004(4) -0.0010(4)
C9 0.0196(6) 0.0158(5) 0.0158(5) -0.0025(4) 0.0027(4) -0.0036(4)
C10 0.0211(6) 0.0160(5) 0.0179(5) -0.0037(4) -0.0023(5) -0.0031(4)
C11 0.0276(7) 0.0200(5) 0.0126(5) -0.0013(4) -0.0027(5) -0.0057(5)
C12 0.0258(7) 0.0201(5) 0.0128(5) -0.0008(4) 0.0002(4) -0.0070(5)
C13 0.0195(6) 0.0141(5) 0.0135(5) -0.0021(4) -0.0009(4) -0.0026(4)
C14 0.0304(8) 0.0284(7) 0.0270(7) -0.0059(5) -0.0051(6) -0.0116(6)
S1 0.02831(18) 0.01762(14) 0.01895(15) -0.00286(11) -0.00124(12) -0.00682(12)
O4 0.0434(7) 0.0280(5) 0.0197(4) -0.0064(4) 0.0021(4) -0.0204(5)
C15 0.0320(8) 0.0296(7) 0.0315(7) -0.0092(6) -0.0083(6) -0.0021(6)
C16 0.0366(10) 0.0419(10) 0.0534(11) -0.0230(8) 0.0071(8) 0.0044(8)

loop_
_atom_type_symbol
_atom_type_description
_atom_type_scat_dispersion_real
_atom_type_scat_dispersion_imag
_atom_type_scat_source
C C 0.0033 0.0016 'International Tables Vol C Tables 4.2.6.8 and 6.1.1.4'
H H 0.0000 0.0000 'International Tables Vol C Tables 4.2.6.8 and 6.1.1.4'
N N 0.0061 0.0033 'International Tables Vol C Tables 4.2.6.8 and 6.1.1.4'
O O 0.0106 0.0060 'International Tables Vol C Tables 4.2.6.8 and 6.1.1.4'
Cl Cl 0.1484 0.1585 'International Tables Vol C Tables 4.2.6.8 and 6.1.1.4'
S S 0.1246 0.1234 'International Tables Vol C Tables 4.2.6.8 and 6.1.1.4'

loop_
_geom_angle_atom_site_label_1
_geom_angle_atom_site_label_2
_geom_angle_atom_site_label_3
_geom_angle
C5 N1 C1 118.12(10)
C7 N2 C5 123.16(10)
C7 N2 H2 116.2(12)
C5 N2 H2 119.1(12)
C7 N3 C6 126.62(10)
C7 N3 H1 115.2(12)
C6 N3 H1 117.3(12)
C13 O3 H3 110.8(14)
N1 C1 C2 121.26(10)
N1 C1 C8 115.95(10)
C2 C1 C8 122.79(10)
C3 C2 C1 120.16(11)
C3 C2 Cl1 118.51(9)
C1 C2 Cl1 121.33(9)
C2 C3 C4 118.31(11)
C2 C3 H3A 120.8
C4 C3 H3A 120.8
C3 C4 C5 118.25(10)
C3 C4 C6 121.50(10)
C5 C4 C6 120.21(10)
N1 C5 N2 116.73(10)
N1 C5 C4 123.85(11)
N2 C5 C4 119.40(10)
O2 C6 N3 121.35(11)
O2 C6 C4 124.28(11)
N3 C6 C4 114.37(10)
O1 C7 N2 123.05(11)
O1 C7 N3 120.81(11)
N2 C7 N3 116.14(11)
C13 C8 C9 119.35(11)
C13 C8 C1 121.03(11)
C9 C8 C1 119.53(11)
C10 C9 C8 122.08(11)
C10 C9 H9 119.0
C8 C9 H9 119.0
C9 C10 C11 117.34(12)
C9 C10 C14 121.87(12)
C11 C10 C14 120.80(12)
C12 C11 C10 122.01(11)
C12 C11 H11 119.0
C10 C11 H11 119.0
C11 C12 C13 119.66(12)
C11 C12 H12 120.2
C13 C12 H12 120.2
O3 C13 C8 119.39(10)
O3 C13 C12 121.04(11)
C8 C13 C12 119.53(11)
C10 C14 H14A 109.5
C10 C14 H14B 109.5
H14A C14 H14B 109.5
C10 C14 H14C 109.5
H14A C14 H14C 109.5
H14B C14 H14C 109.5
O4 S1 C16 106.46(8)
O4 S1 C15 105.47(7)
C16 S1 C15 97.19(9)
S1 C15 H15A 109.5
S1 C15 H15B 109.5
H15A C15 H15B 109.5
S1 C15 H15C 109.5
H15A C15 H15C 109.5
H15B C15 H15C 109.5
S1 C16 H16A 109.5
S1 C16 H16B 109.5
H16A C16 H16B 109.5
S1 C16 H16C 109.5
H16A C16 H16C 109.5
H16B C16 H16C 109.5

loop_
_geom_bond_atom_site_label_1
_geom_bond_atom_site_label_2
_geom_bond_distance
Cl1 C2 1.7283(12)
N1 C5 1.3391(15)
N1 C1 1.3437(15)
N2 C7 1.3695(15)
N2 C5 1.3848(15)
N2 H2 0.90(2)
N3 C7 1.3815(16)
N3 C6 1.3823(16)
N3 H1 0.882(18)
O1 C7 1.2243(15)
O2 C6 1.2202(14)
O3 C13 1.3620(15)
O3 H3 0.81(2)
C1 C2 1.4098(17)
C1 C8 1.4896(16)
C2 C3 1.3818(17)
C3 C4 1.3911(16)
C3 H3A 0.9500
C4 C5 1.3950(16)
C4 C6 1.4652(16)
C8 C13 1.3971(17)
C8 C9 1.3975(18)
C9 C10 1.3906(17)
C9 H9 0.9500
C10 C11 1.3963(18)
C10 C14 1.5075(19)
C11 C12 1.3887(18)
C11 H11 0.9500
C12 C13 1.3992(16)
C12 H12 0.9500
C14 H14A 0.9800
C14 H14B 0.9800
C14 H14C 0.9800
S1 O4 1.5117(10)
S1 C16 1.7776(19)
S1 C15 1.7801(15)
C15 H15A 0.9800
C15 H15B 0.9800
C15 H15C 0.9800
C16 H16A 0.9800
C16 H16B 0.9800
C16 H16C 0.9800

loop_
_geom_torsion_atom_site_label_1
_geom_torsion_atom_site_label_2
_geom_torsion_atom_site_label_3
_geom_torsion_atom_site_label_4
_geom_torsion
C5 N1 C1 C2 2.41(19)
C5 N1 C1 C8 -177.61(11)
N1 C1 C2 C3 -1.2(2)
C8 C1 C2 C3 178.87(12)
N1 C1 C2 Cl1 177.88(10)
C8 C1 C2 Cl1 -2.09(18)
C1 C2 C3 C4 -1.0(2)
Cl1 C2 C3 C4 179.98(10)
C2 C3 C4 C5 1.70(19)
C2 C3 C4 C6 -176.06(12)
C1 N1 C5 N2 176.67(11)
C1 N1 C5 C4 -1.64(19)
C7 N2 C5 N1 -175.73(12)
C7 N2 C5 C4 2.7(2)
C3 C4 C5 N1 -0.4(2)
C6 C4 C5 N1 177.35(12)
C3 C4 C5 N2 -178.71(12)
C6 C4 C5 N2 -0.92(18)
C7 N3 C6 O2 177.72(13)
C7 N3 C6 C4 -1.70(19)
C3 C4 C6 O2 -1.3(2)
C5 C4 C6 O2 -178.97(13)
C3 C4 C6 N3 178.15(12)
C5 C4 C6 N3 0.43(17)
C5 N2 C7 O1 176.44(13)
C5 N2 C7 N3 -3.7(2)
C6 N3 C7 O1 -176.82(13)
C6 N3 C7 N2 3.3(2)
N1 C1 C8 C13 113.01(13)
C2 C1 C8 C13 -67.01(17)
N1 C1 C8 C9 -63.49(16)
C2 C1 C8 C9 116.49(14)
C13 C8 C9 C10 2.57(19)
C1 C8 C9 C10 179.13(11)
C8 C9 C10 C11 -2.21(19)
C8 C9 C10 C14 177.56(12)
C9 C10 C11 C12 0.5(2)
C14 C10 C11 C12 -179.27(13)
C10 C11 C12 C13 0.8(2)
C9 C8 C13 O3 176.53(11)
C1 C8 C13 O3 0.02(18)
C9 C8 C13 C12 -1.16(18)
C1 C8 C13 C12 -177.67(11)
C11 C12 C13 O3 -178.12(12)
C11 C12 C13 C8 -0.47(19)
